data_7158047
loop_
_publ_author_name
'You, Di'
'Zhou, Benyu'
'Hirai, Masato'
'Gabba\"i, Fran\,cois P'

_publ_section_title
;
 Distiboranes based on <i>ortho</i>-phenylene backbones as bidentate Lewis
 acids for fluoride anion chelation.
;
_journal_issue 22
_journal_name_full 'Organic &amp; biomolecular chemistry'
_journal_page_first 4949
_journal_page_last 4957
_journal_paper_doi 10.1039/d1ob00536g
_journal_volume 19
_journal_year 2021
_chemical_formula_moiety 'C58 H20 F21 O4 Sb2, C16 H36 N'
_chemical_formula_sum 'C74 H56 F21 N O4 Sb2'
_chemical_formula_weight 1665.69
_space_group_crystal_system monoclinic
_space_group_IT_number 14
_space_group_name_Hall '-P 2ybc'
_space_group_name_H-M_alt 'P 1 21/c 1'
_atom_sites_solution_hydrogens geom
_atom_sites_solution_primary dual
_audit_creation_date 2021-02-23
_audit_creation_method
;
Olex2 1.3
(compiled 2020.11.12 svn.r5f609507 for OlexSys, GUI svn.r6272)
;
_audit_update_record
;
2021-03-17 deposited with the CCDC.	2021-04-30 downloaded from the CCDC.
;
_cell_angle_alpha 90
_cell_angle_beta 105.31
_cell_angle_gamma 90
_cell_formula_units_Z 4
_cell_length_a 21.576
_cell_length_b 13.045
_cell_length_c 24.513
_cell_measurement_reflns_used 9575
_cell_measurement_temperature 110
_cell_measurement_theta_max 24.761
_cell_measurement_theta_min 2.325
_cell_volume 6654.552
_computing_cell_refinement 'SAINT V8.35A (?, 2016)'
_computing_data_reduction 'SAINT V8.35A (?, 2016)'
_computing_molecular_graphics 'Olex2 1.3 (Dolomanov et al., 2009)'
_computing_publication_material 'Olex2 1.3 (Dolomanov et al., 2009)'
_computing_structure_refinement 'XL  (Sheldrick, 2008)'
_computing_structure_solution 'SHELXT 2014/4 (Sheldrick, 2014)'
_diffrn_ambient_temperature 110
_diffrn_measured_fraction_theta_full 0.997
_diffrn_measured_fraction_theta_max 0.997
_diffrn_measurement_device_type 'Bruker APEX-II CCD'
_diffrn_measurement_method '\f and \w scans'
_diffrn_radiation_type MoK\a
_diffrn_radiation_wavelength 0.71073
_diffrn_reflns_av_R_equivalents 0.0417
_diffrn_reflns_av_unetI/netI 0.0216
_diffrn_reflns_Laue_measured_fraction_full 0.997
_diffrn_reflns_Laue_measured_fraction_max 0.997
_diffrn_reflns_limit_h_max 25
_diffrn_reflns_limit_h_min -25
_diffrn_reflns_limit_k_max 15
_diffrn_reflns_limit_k_min -15
_diffrn_reflns_limit_l_max 28
_diffrn_reflns_limit_l_min -28
_diffrn_reflns_number 114923
_diffrn_reflns_point_group_measured_fraction_full 0.997
_diffrn_reflns_point_group_measured_fraction_max 0.997
_diffrn_reflns_theta_full 24.796
_diffrn_reflns_theta_max 24.796
_diffrn_reflns_theta_min 2.474
_diffrn_standards_number 0
_exptl_absorpt_coefficient_mu 0.923
_exptl_absorpt_correction_T_max 0.7451
_exptl_absorpt_correction_T_min 0.6739
_exptl_absorpt_correction_type multi-scan
_exptl_absorpt_process_details
;
SADABS-2014/5 (Bruker,2014/5) was used for absorption correction.
wR2(int) was 0.1496 before and 0.0519 after correction.
The Ratio of minimum to maximum transmission is 0.9044.
The \l/2 correction factor is Not present.
;
_exptl_crystal_density_diffrn 1.663
_exptl_crystal_description block
_exptl_crystal_F_000 3320
_exptl_crystal_size_max 0.234
_exptl_crystal_size_mid 0.156
_exptl_crystal_size_min 0.123
_refine_diff_density_max 0.312
_refine_diff_density_min -0.345
_refine_diff_density_rms 0.060
_refine_ls_extinction_method none
_refine_ls_goodness_of_fit_ref 1.039
_refine_ls_hydrogen_treatment constr
_refine_ls_matrix_type full
_refine_ls_number_parameters 923
_refine_ls_number_reflns 11421
_refine_ls_number_restraints 0
_refine_ls_restrained_S_all 1.039
_refine_ls_R_factor_all 0.0314
_refine_ls_R_factor_gt 0.0223
_refine_ls_shift/su_max 0.002
_refine_ls_shift/su_mean 0.000
_refine_ls_structure_factor_coef Fsqd
_refine_ls_weighting_details 'w=1/[\s^2^(Fo^2^)+(0.0160P)^2^+6.9789P] where P=(Fo^2^+2Fc^2^)/3'
_refine_ls_weighting_scheme calc
_refine_ls_wR_factor_gt 0.0455
_refine_ls_wR_factor_ref 0.0486
_reflns_Friedel_coverage 0.000
_reflns_number_gt 9786
_reflns_number_total 11421
_reflns_threshold_expression 'I > 2\s(I)'
_cod_data_source_file d1ob00536g2.cif
_cod_data_source_block dyc7_0m-auto
_cod_depositor_comments 'Adding full bibliography for 7158045--7158050.cif.'
_cod_original_cell_volume 6654.6
_cod_database_code 7158047
_shelx_shelxl_version_number 2018/3
_shelx_space_group_comment
;
The symmetry employed for this shelxl refinement is uniquely defined
by the following loop, which should always be used as a source of
symmetry information in preference to the above space-group names.
They are only intended as comments.
;
_shelx_estimated_absorpt_t_max 0.895
_shelx_estimated_absorpt_t_min 0.813
_olex2_refinement_description
;
1. Fixed Uiso
 At 1.2 times of:
  All C(H) groups, All C(H,H) groups
 At 1.5 times of:
  All C(H,H,H) groups
2.a Secondary CH2 refined with riding coordinates:
 C59(H59A,H59B), C60(H60A,H60B), C61(H61A,H61B), C63(H63A,H63B), C64(H64A,
 H64B), C65(H65A,H65B), C67(H67A,H67B), C68(H68A,H68B), C69(H69A,H69B),
 C71(H71A,H71B), C72(H72A,H72B), C73(H73A,H73B)
2.b Aromatic/amide H refined with riding coordinates:
 C8(H8), C9(H9), C10(H10), C11(H11), C12(H12), C14(H14), C15(H15), C16(H16),
 C17(H17), C18(H18), C20(H20), C21(H21), C22(H22), C23(H23), C24(H24), C26(H26),
  C27(H27), C28(H28), C29(H29), C30(H30)
2.c Idealised Me refined as rotating group:
 C62(H62A,H62B,H62C), C66(H66A,H66B,H66C), C70(H70A,H70B,H70C), C74(H74A,H74B,
 H74C)
;
_olex2_submission_special_instructions 'No special instructions were received'

loop_
_space_group_symop_operation_xyz
'x, y, z'
'-x, y+1/2, -z+1/2'
'-x, -y, -z'
'x, -y-1/2, z-1/2'

loop_
_atom_site_label
_atom_site_type_symbol
_atom_site_fract_x
_atom_site_fract_y
_atom_site_fract_z
_atom_site_U_iso_or_equiv
_atom_site_adp_type
_atom_site_occupancy
_atom_site_site_symmetry_order
_atom_site_calc_flag
_atom_site_refinement_flags_posn
_atom_site_refinement_flags_adp
_atom_site_refinement_flags_occupancy
_atom_site_disorder_assembly
_atom_site_disorder_group
Sb1 Sb 0.24442(2) 0.45657(2) 0.22540(2) 0.01038(4) Uani 1 1 d . . . . .
Sb2 Sb 0.18372(2) 0.53858(2) 0.06938(2) 0.01095(4) Uani 1 1 d . . . . .
F1 F 0.06135(6) 0.39434(10) 0.02229(5) 0.0214(3) Uani 1 1 d . . . . .
F2 F 0.01975(6) 0.21936(10) 0.05582(5) 0.0223(3) Uani 1 1 d . . . . .
F3 F 0.07827(6) 0.13915(9) 0.15868(5) 0.0229(3) Uani 1 1 d . . . . .
F4 F 0.17947(6) 0.23272(9) 0.22633(5) 0.0208(3) Uani 1 1 d . . . . .
F5 F 0.37517(6) 0.73423(9) 0.27260(6) 0.0258(3) Uani 1 1 d . . . . .
F6 F 0.40439(6) 0.92416(10) 0.24935(6) 0.0320(3) Uani 1 1 d . . . . .
F7 F 0.31120(7) 1.06035(10) 0.20213(6) 0.0300(3) Uani 1 1 d . . . . .
F8 F 0.18841(6) 1.01264(9) 0.18652(5) 0.0232(3) Uani 1 1 d . . . . .
F9 F 0.11497(6) 0.99344(9) 0.24476(6) 0.0245(3) Uani 1 1 d . . . . .
F10 F -0.00653(6) 0.93706(10) 0.23225(6) 0.0302(3) Uani 1 1 d . . . . .
F11 F -0.04186(6) 0.73891(11) 0.21662(6) 0.0317(3) Uani 1 1 d . . . . .
F12 F 0.04582(6) 0.59377(10) 0.21755(6) 0.0237(3) Uani 1 1 d . . . . .
F13 F 0.31977(6) 0.27542(10) 0.05046(6) 0.0259(3) Uani 1 1 d . . . . .
F14 F 0.42342(7) 0.19032(11) 0.02988(6) 0.0354(4) Uani 1 1 d . . . . .
F15 F 0.52881(7) 0.30572(12) 0.03130(7) 0.0373(4) Uani 1 1 d . . . . .
F16 F 0.53283(6) 0.50143(11) 0.05783(6) 0.0297(3) Uani 1 1 d . . . . .
F17 F 0.54496(6) 0.61276(11) 0.13683(6) 0.0324(3) Uani 1 1 d . . . . .
F18 F 0.54096(6) 0.81056(11) 0.15695(6) 0.0349(4) Uani 1 1 d . . . . .
F19 F 0.42681(7) 0.90918(11) 0.14194(6) 0.0336(4) Uani 1 1 d . . . . .
F20 F 0.31721(6) 0.80528(9) 0.11148(5) 0.0213(3) Uani 1 1 d . . . . .
F21 F 0.23899(5) 0.55472(9) 0.15473(5) 0.0132(3) Uani 1 1 d . . . . .
O1 O 0.16531(6) 0.54071(10) 0.22995(6) 0.0135(3) Uani 1 1 d . . . . .
O2 O 0.28618(6) 0.59016(10) 0.26323(6) 0.0126(3) Uani 1 1 d . . . . .
O3 O 0.25796(6) 0.44093(11) 0.06664(6) 0.0141(3) Uani 1 1 d . . . . .
O4 O 0.25424(6) 0.64148(11) 0.06449(6) 0.0141(3) Uani 1 1 d . . . . .
N1 N 0.27609(8) 0.63605(14) 0.44186(7) 0.0162(4) Uani 1 1 d . . . . .
C1 C 0.17486(9) 0.36939(16) 0.16119(9) 0.0118(4) Uani 1 1 d . . . . .
C2 C 0.14556(10) 0.40947(16) 0.10693(9) 0.0125(4) Uani 1 1 d . . . . .
C3 C 0.09345(10) 0.35791(16) 0.07386(9) 0.0143(5) Uani 1 1 d . . . . .
C4 C 0.07015(10) 0.26767(17) 0.09033(9) 0.0158(5) Uani 1 1 d . . . . .
C5 C 0.09955(10) 0.22725(16) 0.14205(9) 0.0150(5) Uani 1 1 d . . . . .
C6 C 0.15173(10) 0.27825(16) 0.17636(9) 0.0139(5) Uani 1 1 d . . . . .
C7 C 0.24680(10) 0.38124(15) 0.30322(9) 0.0131(4) Uani 1 1 d . . . . .
C8 C 0.30372(11) 0.33585(16) 0.33341(9) 0.0173(5) Uani 1 1 d . . . . .
H8 H 0.339781 0.338421 0.319428 0.021 Uiso 1 1 calc R U . . .
C9 C 0.30719(12) 0.28649(17) 0.38450(10) 0.0217(5) Uani 1 1 d . . . . .
H9 H 0.345606 0.257097 0.404872 0.026 Uiso 1 1 calc R U . . .
C10 C 0.25343(12) 0.28141(17) 0.40474(10) 0.0250(6) Uani 1 1 d . . . . .
H10 H 0.255571 0.247867 0.438668 0.030 Uiso 1 1 calc R U . . .
C11 C 0.19625(12) 0.32591(17) 0.37489(10) 0.0234(5) Uani 1 1 d . . . . .
H11 H 0.160120 0.321995 0.388723 0.028 Uiso 1 1 calc R U . . .
C12 C 0.19285(11) 0.37640(16) 0.32427(9) 0.0179(5) Uani 1 1 d . . . . .
H12 H 0.154582 0.406970 0.304452 0.022 Uiso 1 1 calc R U . . .
C13 C 0.33380(10) 0.40641(16) 0.21315(9) 0.0137(5) Uani 1 1 d . . . . .
C14 C 0.34033(10) 0.30380(17) 0.20031(9) 0.0190(5) Uani 1 1 d . . . . .
H14 H 0.305287 0.259858 0.194879 0.023 Uiso 1 1 calc R U . . .
C15 C 0.39909(11) 0.26672(18) 0.19556(10) 0.0228(5) Uani 1 1 d . . . . .
H15 H 0.403376 0.197998 0.187151 0.027 Uiso 1 1 calc R U . . .
C16 C 0.45112(11) 0.33198(18) 0.20335(10) 0.0221(5) Uani 1 1 d . . . . .
H16 H 0.490494 0.307016 0.200450 0.026 Uiso 1 1 calc R U . . .
C17 C 0.44475(11) 0.43450(18) 0.21546(9) 0.0196(5) Uani 1 1 d . . . . .
H17 H 0.479811 0.478307 0.220452 0.024 Uiso 1 1 calc R U . . .
C18 C 0.38619(10) 0.47212(17) 0.22017(9) 0.0161(5) Uani 1 1 d . . . . .
H18 H 0.381958 0.541132 0.228002 0.019 Uiso 1 1 calc R U . . .
C19 C 0.14397(10) 0.52084(16) -0.01995(9) 0.0131(5) Uani 1 1 d . . . . .
C20 C 0.17024(10) 0.45207(17) -0.05082(9) 0.0185(5) Uani 1 1 d . . . . .
H20 H 0.206803 0.415045 -0.032946 0.022 Uiso 1 1 calc R U . . .
C21 C 0.14235(11) 0.43819(18) -0.10814(10) 0.0232(5) Uani 1 1 d . . . . .
H21 H 0.160806 0.393006 -0.128665 0.028 Uiso 1 1 calc R U . . .
C22 C 0.08739(10) 0.49102(17) -0.13486(9) 0.0190(5) Uani 1 1 d . . . . .
H22 H 0.068043 0.480032 -0.173048 0.023 Uiso 1 1 calc R U . . .
C23 C 0.06120(10) 0.56032(17) -0.10466(9) 0.0187(5) Uani 1 1 d . . . . .
H23 H 0.024458 0.596715 -0.122764 0.022 Uiso 1 1 calc R U . . .
C24 C 0.08929(10) 0.57605(17) -0.04753(9) 0.0170(5) Uani 1 1 d . . . . .
H24 H 0.071662 0.623463 -0.027574 0.020 Uiso 1 1 calc R U . . .
C25 C 0.12502(10) 0.66195(16) 0.08333(8) 0.0134(5) Uani 1 1 d . . . . .
C26 C 0.06188(10) 0.64089(17) 0.08426(9) 0.0176(5) Uani 1 1 d . . . . .
H26 H 0.048158 0.573264 0.083982 0.021 Uiso 1 1 calc R U . . .
C27 C 0.01954(11) 0.72009(19) 0.08561(9) 0.0226(5) Uani 1 1 d . . . . .
H27 H -0.022455 0.705573 0.086272 0.027 Uiso 1 1 calc R U . . .
C28 C 0.03978(11) 0.82084(19) 0.08598(9) 0.0241(6) Uani 1 1 d . . . . .
H28 H 0.011216 0.874123 0.086216 0.029 Uiso 1 1 calc R U . . .
C29 C 0.10277(12) 0.84214(18) 0.08600(10) 0.0249(5) Uani 1 1 d . . . . .
H29 H 0.116536 0.909821 0.086863 0.030 Uiso 1 1 calc R U . . .
C30 C 0.14520(11) 0.76332(17) 0.08473(9) 0.0184(5) Uani 1 1 d . . . . .
H30 H 0.187387 0.778174 0.084814 0.022 Uiso 1 1 calc R U . . .
C31 C 0.32626(10) 0.80127(17) 0.25371(9) 0.0178(5) Uani 1 1 d . . . . .
C32 C 0.34263(11) 0.89765(17) 0.24152(10) 0.0204(5) Uani 1 1 d . . . . .
C33 C 0.29506(11) 0.96847(16) 0.21940(10) 0.0209(5) Uani 1 1 d . . . . .
C34 C 0.23219(11) 0.94390(16) 0.21373(9) 0.0180(5) Uani 1 1 d . . . . .
C35 C 0.10003(11) 0.89424(17) 0.23326(9) 0.0186(5) Uani 1 1 d . . . . .
C36 C 0.03784(11) 0.86637(18) 0.22875(9) 0.0205(5) Uani 1 1 d . . . . .
C37 C 0.01980(10) 0.76465(18) 0.22187(9) 0.0198(5) Uani 1 1 d . . . . .
C38 C 0.06500(10) 0.69172(17) 0.22194(9) 0.0174(5) Uani 1 1 d . . . . .
C39 C 0.17929(10) 0.64106(16) 0.23626(8) 0.0123(4) Uani 1 1 d . . . . .
C40 C 0.24308(10) 0.66757(16) 0.25174(8) 0.0127(4) Uani 1 1 d . . . . .
C41 C 0.26214(10) 0.77182(16) 0.24744(9) 0.0131(4) Uani 1 1 d . . . . .
C42 C 0.21348(10) 0.84870(16) 0.23126(9) 0.0144(5) Uani 1 1 d . . . . .
C43 C 0.14760(10) 0.82249(16) 0.22991(9) 0.0145(5) Uani 1 1 d . . . . .
C44 C 0.12986(10) 0.71701(16) 0.22805(8) 0.0136(5) Uani 1 1 d . . . . .
C45 C 0.37224(10) 0.33466(18) 0.05597(9) 0.0195(5) Uani 1 1 d . . . . .
C46 C 0.42482(11) 0.28965(18) 0.04524(10) 0.0246(6) Uani 1 1 d . . . . .
C47 C 0.47903(11) 0.3476(2) 0.04757(10) 0.0255(6) Uani 1 1 d . . . . .
C48 C 0.48101(10) 0.44800(19) 0.06286(10) 0.0223(5) Uani 1 1 d . . . . .
C49 C 0.48694(10) 0.65852(19) 0.12124(10) 0.0225(5) Uani 1 1 d . . . . .
C50 C 0.48584(11) 0.7596(2) 0.13457(10) 0.0253(6) Uani 1 1 d . . . . .
C51 C 0.42785(11) 0.80972(18) 0.12812(10) 0.0227(5) Uani 1 1 d . . . . .
C52 C 0.37189(10) 0.75609(17) 0.10995(9) 0.0175(5) Uani 1 1 d . . . . .
C53 C 0.31231(10) 0.59599(17) 0.07501(9) 0.0138(5) Uani 1 1 d . . . . .
C54 C 0.31375(10) 0.49085(17) 0.07234(9) 0.0143(5) Uani 1 1 d . . . . .
C55 C 0.37159(10) 0.43872(17) 0.07057(9) 0.0158(5) Uani 1 1 d . . . . .
C56 C 0.42949(10) 0.49691(18) 0.07779(9) 0.0174(5) Uani 1 1 d . . . . .
C57 C 0.43066(10) 0.60247(18) 0.09634(9) 0.0178(5) Uani 1 1 d . . . . .
C58 C 0.37069(10) 0.65292(17) 0.09262(9) 0.0150(5) Uani 1 1 d . . . . .
C59 C 0.32278(10) 0.57465(17) 0.41778(9) 0.0168(5) Uani 1 1 d . . . . .
H59A H 0.323404 0.604375 0.381659 0.020 Uiso 1 1 calc R U . . .
H59B H 0.306366 0.505350 0.410582 0.020 Uiso 1 1 calc R U . . .
C60 C 0.39169(11) 0.56881(19) 0.45455(10) 0.0231(5) Uani 1 1 d . . . . .
H60A H 0.392699 0.531253 0.488924 0.028 Uiso 1 1 calc R U . . .
H60B H 0.407651 0.637481 0.465083 0.028 Uiso 1 1 calc R U . . .
C61 C 0.43505(11) 0.51535(19) 0.42285(10) 0.0244(5) Uani 1 1 d . . . . .
H61A H 0.477276 0.505990 0.448671 0.029 Uiso 1 1 calc R U . . .
H61B H 0.417599 0.447891 0.411208 0.029 Uiso 1 1 calc R U . . .
C62 C 0.44239(12) 0.5729(2) 0.37108(10) 0.0281(6) Uani 1 1 d . . . . .
H62A H 0.402116 0.572843 0.342622 0.042 Uiso 1 1 calc R U . . .
H62B H 0.474476 0.539872 0.356550 0.042 Uiso 1 1 calc R U . . .
H62C H 0.455208 0.642210 0.381336 0.042 Uiso 1 1 calc R U . . .
C63 C 0.29681(11) 0.74725(17) 0.45225(9) 0.0188(5) Uani 1 1 d . . . . .
H63A H 0.266450 0.781576 0.469024 0.023 Uiso 1 1 calc R U . . .
H63B H 0.338286 0.748539 0.479929 0.023 Uiso 1 1 calc R U . . .
C64 C 0.30216(11) 0.80920(17) 0.40123(10) 0.0203(5) Uani 1 1 d . . . . .
H64A H 0.262512 0.804315 0.371368 0.024 Uiso 1 1 calc R U . . .
H64B H 0.336884 0.782850 0.386934 0.024 Uiso 1 1 calc R U . . .
C65 C 0.31524(11) 0.92022(17) 0.41946(10) 0.0223(5) Uani 1 1 d . . . . .
H65A H 0.281863 0.943731 0.436330 0.027 Uiso 1 1 calc R U . . .
H65B H 0.355899 0.924145 0.448137 0.027 Uiso 1 1 calc R U . . .
C66 C 0.31760(13) 0.99089(19) 0.37079(11) 0.0323(6) Uani 1 1 d . . . . .
H66A H 0.277494 0.987379 0.342215 0.049 Uiso 1 1 calc R U . . .
H66B H 0.351838 0.969950 0.354982 0.049 Uiso 1 1 calc R U . . .
H66C H 0.324973 1.059993 0.384426 0.049 Uiso 1 1 calc R U . . .
C67 C 0.27304(11) 0.59519(17) 0.49921(9) 0.0201(5) Uani 1 1 d . . . . .
H67A H 0.316474 0.592766 0.523612 0.024 Uiso 1 1 calc R U . . .
H67B H 0.249186 0.643938 0.515630 0.024 Uiso 1 1 calc R U . . .
C68 C 0.24302(12) 0.49069(19) 0.49986(10) 0.0249(5) Uani 1 1 d . . . . .
H68A H 0.265020 0.441079 0.482171 0.030 Uiso 1 1 calc R U . . .
H68B H 0.198297 0.492886 0.478383 0.030 Uiso 1 1 calc R U . . .
C69 C 0.24752(12) 0.45784(19) 0.56051(10) 0.0279(6) Uani 1 1 d . . . . .
H69A H 0.291673 0.439897 0.579130 0.033 Uiso 1 1 calc R U . . .
H69B H 0.235473 0.515012 0.580853 0.033 Uiso 1 1 calc R U . . .
C70 C 0.20441(13) 0.3670(2) 0.56313(12) 0.0345(6) Uani 1 1 d . . . . .
H70A H 0.215230 0.310874 0.542017 0.052 Uiso 1 1 calc R U . . .
H70B H 0.160344 0.385956 0.547212 0.052 Uiso 1 1 calc R U . . .
H70C H 0.210395 0.346621 0.601814 0.052 Uiso 1 1 calc R U . . .
C71 C 0.21108(10) 0.62829(17) 0.39907(9) 0.0174(5) Uani 1 1 d . . . . .
H71A H 0.198200 0.556827 0.395723 0.021 Uiso 1 1 calc R U . . .
H71B H 0.215850 0.649930 0.362544 0.021 Uiso 1 1 calc R U . . .
C72 C 0.15721(10) 0.69075(18) 0.41235(10) 0.0218(5) Uani 1 1 d . . . . .
H72A H 0.163309 0.762876 0.405656 0.026 Uiso 1 1 calc R U . . .
H72B H 0.158076 0.682240 0.451859 0.026 Uiso 1 1 calc R U . . .
C73 C 0.09223(11) 0.65501(19) 0.37487(10) 0.0255(6) Uani 1 1 d . . . . .
H73A H 0.060293 0.707289 0.374981 0.031 Uiso 1 1 calc R U . . .
H73B H 0.095499 0.647950 0.336336 0.031 Uiso 1 1 calc R U . . .
C74 C 0.06940(12) 0.55385(19) 0.39350(12) 0.0306(6) Uani 1 1 d . . . . .
H74A H 0.027370 0.538192 0.369919 0.046 Uiso 1 1 calc R U . . .
H74B H 0.067703 0.559181 0.432140 0.046 Uiso 1 1 calc R U . . .
H74C H 0.098727 0.500311 0.390210 0.046 Uiso 1 1 calc R U . . .

loop_
_atom_site_aniso_label
_atom_site_aniso_U_11
_atom_site_aniso_U_22
_atom_site_aniso_U_33
_atom_site_aniso_U_23
_atom_site_aniso_U_13
_atom_site_aniso_U_12
Sb1 0.01017(7) 0.00912(7) 0.01104(7) 0.00049(6) 0.00137(6) -0.00023(6)
Sb2 0.00967(7) 0.01222(7) 0.01080(7) 0.00124(6) 0.00241(6) -0.00057(6)
F1 0.0186(7) 0.0277(7) 0.0137(7) 0.0056(6) -0.0030(5) -0.0071(6)
F2 0.0179(7) 0.0231(7) 0.0215(7) 0.0003(6) -0.0026(6) -0.0110(6)
F3 0.0224(7) 0.0147(7) 0.0275(7) 0.0062(6) -0.0008(6) -0.0081(5)
F4 0.0252(7) 0.0145(6) 0.0181(7) 0.0051(5) -0.0025(6) -0.0039(5)
F5 0.0156(7) 0.0170(7) 0.0416(9) 0.0057(6) 0.0018(6) -0.0003(6)
F6 0.0202(7) 0.0234(7) 0.0506(10) 0.0050(7) 0.0062(7) -0.0074(6)
F7 0.0349(8) 0.0136(7) 0.0422(9) 0.0082(6) 0.0111(7) -0.0061(6)
F8 0.0284(7) 0.0135(7) 0.0278(8) 0.0064(6) 0.0076(6) 0.0053(6)
F9 0.0365(8) 0.0131(6) 0.0275(8) -0.0010(6) 0.0149(6) 0.0050(6)
F10 0.0266(7) 0.0297(8) 0.0352(8) -0.0034(6) 0.0096(7) 0.0152(6)
F11 0.0152(7) 0.0370(9) 0.0432(9) -0.0044(7) 0.0082(6) 0.0044(6)
F12 0.0157(7) 0.0187(7) 0.0363(8) 0.0003(6) 0.0061(6) -0.0016(5)
F13 0.0212(7) 0.0214(7) 0.0352(8) -0.0053(6) 0.0079(6) -0.0011(6)
F14 0.0335(8) 0.0279(8) 0.0458(9) -0.0076(7) 0.0121(7) 0.0090(7)
F15 0.0250(8) 0.0434(9) 0.0493(10) -0.0018(8) 0.0203(7) 0.0122(7)
F16 0.0154(7) 0.0430(9) 0.0339(8) 0.0025(7) 0.0121(6) -0.0008(6)
F17 0.0122(7) 0.0436(9) 0.0386(9) -0.0025(7) 0.0020(6) -0.0006(6)
F18 0.0197(7) 0.0414(9) 0.0408(9) -0.0043(7) 0.0032(7) -0.0158(7)
F19 0.0320(8) 0.0247(8) 0.0418(9) -0.0052(7) 0.0056(7) -0.0114(6)
F20 0.0192(7) 0.0189(7) 0.0244(7) -0.0001(6) 0.0037(6) -0.0008(5)
F21 0.0129(6) 0.0138(6) 0.0115(6) 0.0017(5) 0.0007(5) -0.0023(5)
O1 0.0115(7) 0.0090(7) 0.0196(8) 0.0006(6) 0.0035(6) 0.0002(6)
O2 0.0121(7) 0.0100(7) 0.0135(8) -0.0004(6) -0.0006(6) 0.0006(6)
O3 0.0102(7) 0.0151(8) 0.0167(8) 0.0011(6) 0.0028(6) -0.0005(6)
O4 0.0115(7) 0.0148(8) 0.0161(8) 0.0031(6) 0.0040(6) -0.0010(6)
N1 0.0188(10) 0.0165(10) 0.0146(10) -0.0014(8) 0.0068(8) -0.0011(8)
C1 0.0095(10) 0.0118(11) 0.0142(11) -0.0024(9) 0.0032(9) 0.0011(8)
C2 0.0121(11) 0.0118(11) 0.0145(11) -0.0006(9) 0.0050(9) -0.0005(9)
C3 0.0132(11) 0.0189(12) 0.0110(11) 0.0030(9) 0.0031(9) 0.0009(9)
C4 0.0095(11) 0.0183(12) 0.0185(12) -0.0040(10) 0.0016(9) -0.0042(9)
C5 0.0154(11) 0.0099(11) 0.0208(12) 0.0005(9) 0.0066(10) -0.0017(9)
C6 0.0156(11) 0.0132(11) 0.0118(11) 0.0016(9) 0.0019(9) 0.0028(9)
C7 0.0197(11) 0.0080(10) 0.0106(11) -0.0016(8) 0.0021(9) -0.0030(9)
C8 0.0192(12) 0.0136(11) 0.0178(12) -0.0011(9) 0.0024(10) -0.0010(9)
C9 0.0278(13) 0.0134(12) 0.0187(12) 0.0026(10) -0.0030(10) 0.0012(10)
C10 0.0443(16) 0.0145(12) 0.0149(12) 0.0034(10) 0.0056(11) -0.0042(11)
C11 0.0330(14) 0.0183(12) 0.0232(13) -0.0002(10) 0.0150(11) -0.0055(11)
C12 0.0213(12) 0.0128(11) 0.0197(12) -0.0019(9) 0.0053(10) 0.0003(9)
C13 0.0120(11) 0.0175(12) 0.0113(11) 0.0013(9) 0.0023(9) 0.0012(9)
C14 0.0163(11) 0.0168(12) 0.0233(13) -0.0007(10) 0.0043(10) 0.0002(9)
C15 0.0223(13) 0.0179(12) 0.0280(14) -0.0028(10) 0.0062(11) 0.0041(10)
C16 0.0165(12) 0.0289(14) 0.0220(13) 0.0018(10) 0.0071(10) 0.0082(10)
C17 0.0151(11) 0.0238(13) 0.0194(12) 0.0036(10) 0.0034(10) -0.0015(10)
C18 0.0166(11) 0.0158(12) 0.0146(11) 0.0010(9) 0.0019(9) 0.0001(9)
C19 0.0134(11) 0.0150(11) 0.0112(11) 0.0018(9) 0.0037(9) -0.0042(9)
C20 0.0150(11) 0.0219(12) 0.0176(12) 0.0003(10) 0.0024(9) 0.0031(10)
C21 0.0254(13) 0.0271(14) 0.0185(12) -0.0044(10) 0.0082(11) 0.0028(11)
C22 0.0193(12) 0.0246(13) 0.0126(11) -0.0011(10) 0.0033(10) -0.0062(10)
C23 0.0144(11) 0.0230(13) 0.0177(12) 0.0046(10) 0.0022(9) 0.0025(9)
C24 0.0176(12) 0.0168(11) 0.0174(12) -0.0004(9) 0.0061(10) 0.0006(9)
C25 0.0157(11) 0.0167(11) 0.0077(10) 0.0004(9) 0.0028(9) 0.0031(9)
C26 0.0174(11) 0.0202(12) 0.0147(11) -0.0032(9) 0.0033(9) -0.0010(10)
C27 0.0171(12) 0.0338(15) 0.0161(12) -0.0041(10) 0.0032(10) 0.0043(10)
C28 0.0274(14) 0.0279(14) 0.0160(12) -0.0004(10) 0.0036(11) 0.0140(11)
C29 0.0372(15) 0.0172(12) 0.0216(13) 0.0013(10) 0.0098(11) 0.0027(11)
C30 0.0215(12) 0.0189(12) 0.0160(12) 0.0012(9) 0.0067(10) -0.0005(10)
C31 0.0180(12) 0.0149(11) 0.0187(12) -0.0018(9) 0.0017(10) 0.0025(9)
C32 0.0180(12) 0.0185(12) 0.0247(13) -0.0007(10) 0.0055(10) -0.0055(10)
C33 0.0306(13) 0.0112(11) 0.0213(12) 0.0006(10) 0.0074(11) -0.0056(10)
C34 0.0235(12) 0.0114(11) 0.0186(12) 0.0005(9) 0.0048(10) 0.0033(9)
C35 0.0286(13) 0.0146(12) 0.0132(11) -0.0001(9) 0.0065(10) 0.0042(10)
C36 0.0210(12) 0.0241(13) 0.0165(12) 0.0002(10) 0.0050(10) 0.0134(10)
C37 0.0134(11) 0.0290(14) 0.0172(12) -0.0015(10) 0.0045(10) 0.0020(10)
C38 0.0195(12) 0.0173(12) 0.0157(12) 0.0015(9) 0.0051(10) 0.0010(10)
C39 0.0170(11) 0.0114(11) 0.0090(10) 0.0010(8) 0.0044(9) 0.0011(9)
C40 0.0161(11) 0.0138(11) 0.0079(10) 0.0011(9) 0.0027(9) 0.0017(9)
C41 0.0169(11) 0.0127(11) 0.0097(11) -0.0008(9) 0.0036(9) -0.0011(9)
C42 0.0199(11) 0.0126(11) 0.0105(11) -0.0022(9) 0.0038(9) -0.0002(9)
C43 0.0191(11) 0.0154(11) 0.0090(11) 0.0010(9) 0.0037(9) 0.0032(9)
C44 0.0170(11) 0.0167(11) 0.0075(10) 0.0011(9) 0.0041(9) 0.0024(9)
C45 0.0160(12) 0.0242(13) 0.0172(12) 0.0015(10) 0.0025(10) 0.0003(10)
C46 0.0266(13) 0.0225(13) 0.0239(13) -0.0006(11) 0.0053(11) 0.0080(11)
C47 0.0184(12) 0.0353(15) 0.0255(14) 0.0034(11) 0.0104(11) 0.0115(11)
C48 0.0144(11) 0.0335(14) 0.0196(12) 0.0065(11) 0.0053(10) 0.0010(10)
C49 0.0133(12) 0.0325(14) 0.0218(13) 0.0053(11) 0.0046(10) -0.0004(10)
C50 0.0167(12) 0.0348(15) 0.0232(13) 0.0017(11) 0.0032(10) -0.0117(11)
C51 0.0256(13) 0.0207(13) 0.0212(13) 0.0003(10) 0.0048(11) -0.0083(10)
C52 0.0169(12) 0.0209(12) 0.0147(12) 0.0050(9) 0.0041(10) -0.0017(10)
C53 0.0108(11) 0.0213(12) 0.0102(11) 0.0036(9) 0.0042(9) -0.0002(9)
C54 0.0127(11) 0.0208(12) 0.0093(11) 0.0020(9) 0.0025(9) 0.0000(9)
C55 0.0153(11) 0.0229(12) 0.0090(11) 0.0036(9) 0.0030(9) 0.0024(9)
C56 0.0129(11) 0.0270(12) 0.0120(11) 0.0054(10) 0.0031(9) 0.0033(10)
C57 0.0153(11) 0.0260(13) 0.0131(11) 0.0043(10) 0.0055(9) -0.0019(10)
C58 0.0147(11) 0.0207(12) 0.0089(11) 0.0059(9) 0.0022(9) -0.0019(9)
C59 0.0209(12) 0.0156(11) 0.0158(12) -0.0021(9) 0.0079(10) 0.0010(9)
C60 0.0225(13) 0.0296(14) 0.0168(12) -0.0001(10) 0.0043(10) 0.0008(10)
C61 0.0203(13) 0.0305(14) 0.0214(13) 0.0010(11) 0.0038(10) 0.0052(11)
C62 0.0238(13) 0.0378(15) 0.0247(14) -0.0004(11) 0.0098(11) 0.0057(11)
C63 0.0226(12) 0.0157(12) 0.0190(12) -0.0056(9) 0.0073(10) -0.0023(10)
C64 0.0245(13) 0.0194(12) 0.0188(12) -0.0023(10) 0.0090(10) -0.0010(10)
C65 0.0239(13) 0.0188(12) 0.0255(13) -0.0035(10) 0.0089(11) 0.0000(10)
C66 0.0433(16) 0.0190(13) 0.0338(15) 0.0010(11) 0.0086(13) -0.0056(12)
C67 0.0245(13) 0.0228(13) 0.0144(12) 0.0005(10) 0.0078(10) -0.0005(10)
C68 0.0303(14) 0.0255(13) 0.0200(13) 0.0005(10) 0.0084(11) -0.0047(11)
C69 0.0319(14) 0.0299(14) 0.0247(13) 0.0041(11) 0.0127(11) 0.0000(12)
C70 0.0370(15) 0.0320(15) 0.0406(16) 0.0109(13) 0.0209(13) 0.0025(12)
C71 0.0178(11) 0.0190(12) 0.0155(12) -0.0014(9) 0.0045(9) -0.0009(9)
C72 0.0215(12) 0.0209(12) 0.0261(13) -0.0002(10) 0.0117(11) 0.0017(10)
C73 0.0200(12) 0.0334(14) 0.0243(13) 0.0035(11) 0.0078(11) 0.0076(11)
C74 0.0199(13) 0.0275(14) 0.0440(16) -0.0017(12) 0.0078(12) 0.0016(11)

loop_
_atom_type_symbol
_atom_type_description
_atom_type_scat_dispersion_real
_atom_type_scat_dispersion_imag
_atom_type_scat_source
C C 0.0033 0.0016 'International Tables Vol C Tables 4.2.6.8 and 6.1.1.4'
H H 0.0000 0.0000 'International Tables Vol C Tables 4.2.6.8 and 6.1.1.4'
F F 0.0171 0.0103 'International Tables Vol C Tables 4.2.6.8 and 6.1.1.4'
N N 0.0061 0.0033 'International Tables Vol C Tables 4.2.6.8 and 6.1.1.4'
O O 0.0106 0.0060 'International Tables Vol C Tables 4.2.6.8 and 6.1.1.4'
Sb Sb -0.5866 1.5461 'International Tables Vol C Tables 4.2.6.8 and 6.1.1.4'

loop_
_geom_angle_atom_site_label_1
_geom_angle_atom_site_label_2
_geom_angle_atom_site_label_3
_geom_angle
_geom_angle_site_symmetry_1
_geom_angle_site_symmetry_3
_geom_angle_publ_flag
F21 Sb1 C1 81.23(6) . . ?
F21 Sb1 C7 170.32(6) . . ?
O1 Sb1 F21 81.68(5) . . ?
O1 Sb1 O2 78.19(5) . . ?
O1 Sb1 C1 83.96(6) . . ?
O1 Sb1 C7 91.24(7) . . ?
O1 Sb1 C13 165.03(7) . . ?
O2 Sb1 F21 77.41(5) . . ?
O2 Sb1 C1 153.84(7) . . ?
O2 Sb1 C7 94.73(7) . . ?
O2 Sb1 C13 91.07(7) . . ?
C7 Sb1 C1 104.71(8) . . ?
C13 Sb1 F21 85.85(6) . . ?
C13 Sb1 C1 102.34(8) . . ?
C13 Sb1 C7 100.10(8) . . ?
F21 Sb2 C2 80.65(6) . . ?
F21 Sb2 C19 169.98(6) . . ?
F21 Sb2 C25 88.29(6) . . ?
O3 Sb2 F21 81.64(5) . . ?
O3 Sb2 C2 85.40(7) . . ?
O3 Sb2 C19 90.27(7) . . ?
O3 Sb2 C25 166.38(7) . . ?
O4 Sb2 F21 76.19(5) . . ?
O4 Sb2 O3 78.94(5) . . ?
O4 Sb2 C2 153.62(7) . . ?
O4 Sb2 C19 96.53(7) . . ?
O4 Sb2 C25 89.80(7) . . ?
C19 Sb2 C2 104.71(8) . . ?
C25 Sb2 C2 102.05(8) . . ?
C25 Sb2 C19 98.69(8) . . ?
Sb2 F21 Sb1 129.48(5) . . ?
C39 O1 Sb1 111.21(12) . . ?
C40 O2 Sb1 110.01(12) . . ?
C54 O3 Sb2 112.32(13) . . ?
C53 O4 Sb2 111.48(12) . . ?
C63 N1 C59 111.82(16) . . ?
C63 N1 C67 105.20(16) . . ?
C67 N1 C59 111.61(17) . . ?
C71 N1 C59 106.42(16) . . ?
C71 N1 C63 110.92(17) . . ?
C71 N1 C67 110.97(16) . . ?
C2 C1 Sb1 122.46(15) . . ?
C6 C1 Sb1 118.92(15) . . ?
C6 C1 C2 117.98(19) . . ?
C1 C2 Sb2 123.88(15) . . ?
C3 C2 Sb2 118.00(15) . . ?
C3 C2 C1 117.81(19) . . ?
F1 C3 C2 120.96(18) . . ?
F1 C3 C4 115.79(18) . . ?
C2 C3 C4 123.3(2) . . ?
F2 C4 C3 120.77(19) . . ?
F2 C4 C5 120.22(19) . . ?
C5 C4 C3 119.00(19) . . ?
F3 C5 C4 120.08(19) . . ?
F3 C5 C6 121.07(19) . . ?
C4 C5 C6 118.85(19) . . ?
F4 C6 C1 121.25(18) . . ?
F4 C6 C5 115.73(18) . . ?
C1 C6 C5 123.02(19) . . ?
C8 C7 Sb1 118.82(16) . . ?
C8 C7 C12 119.4(2) . . ?
C12 C7 Sb1 121.77(16) . . ?
C7 C8 H8 119.8 . . ?
C7 C8 C9 120.4(2) . . ?
C9 C8 H8 119.8 . . ?
C8 C9 H9 120.1 . . ?
C10 C9 C8 119.7(2) . . ?
C10 C9 H9 120.1 . . ?
C9 C10 H10 119.8 . . ?
C9 C10 C11 120.4(2) . . ?
C11 C10 H10 119.8 . . ?
C10 C11 H11 120.0 . . ?
C10 C11 C12 120.0(2) . . ?
C12 C11 H11 120.0 . . ?
C7 C12 H12 120.0 . . ?
C11 C12 C7 120.0(2) . . ?
C11 C12 H12 120.0 . . ?
C14 C13 Sb1 118.49(16) . . ?
C14 C13 C18 119.5(2) . . ?
C18 C13 Sb1 121.92(16) . . ?
C13 C14 H14 119.9 . . ?
C15 C14 C13 120.2(2) . . ?
C15 C14 H14 119.9 . . ?
C14 C15 H15 120.0 . . ?
C16 C15 C14 120.0(2) . . ?
C16 C15 H15 120.0 . . ?
C15 C16 H16 119.9 . . ?
C15 C16 C17 120.1(2) . . ?
C17 C16 H16 119.9 . . ?
C16 C17 H17 119.9 . . ?
C16 C17 C18 120.2(2) . . ?
C18 C17 H17 119.9 . . ?
C13 C18 H18 120.0 . . ?
C17 C18 C13 119.9(2) . . ?
C17 C18 H18 120.0 . . ?
C20 C19 Sb2 121.07(15) . . ?
C20 C19 C24 119.0(2) . . ?
C24 C19 Sb2 119.90(15) . . ?
C19 C20 H20 119.8 . . ?
C21 C20 C19 120.4(2) . . ?
C21 C20 H20 119.8 . . ?
C20 C21 H21 119.8 . . ?
C22 C21 C20 120.3(2) . . ?
C22 C21 H21 119.8 . . ?
C21 C22 H22 120.2 . . ?
C21 C22 C23 119.7(2) . . ?
C23 C22 H22 120.2 . . ?
C22 C23 H23 119.8 . . ?
C22 C23 C24 120.5(2) . . ?
C24 C23 H23 119.8 . . ?
C19 C24 H24 120.0 . . ?
C23 C24 C19 120.1(2) . . ?
C23 C24 H24 120.0 . . ?
C26 C25 Sb2 118.56(16) . . ?
C30 C25 Sb2 121.80(16) . . ?
C30 C25 C26 119.2(2) . . ?
C25 C26 H26 119.8 . . ?
C27 C26 C25 120.4(2) . . ?
C27 C26 H26 119.8 . . ?
C26 C27 H27 120.0 . . ?
C28 C27 C26 120.0(2) . . ?
C28 C27 H27 120.0 . . ?
C27 C28 H28 120.1 . . ?
C27 C28 C29 119.8(2) . . ?
C29 C28 H28 120.1 . . ?
C28 C29 H29 119.8 . . ?
C30 C29 C28 120.4(2) . . ?
C30 C29 H29 119.8 . . ?
C25 C30 H30 119.9 . . ?
C29 C30 C25 120.2(2) . . ?
C29 C30 H30 119.9 . . ?
F5 C31 C32 116.61(19) . . ?
F5 C31 C41 121.11(19) . . ?
C32 C31 C41 122.3(2) . . ?
F6 C32 C31 120.9(2) . . ?
F6 C32 C33 119.4(2) . . ?
C31 C32 C33 119.7(2) . . ?
F7 C33 C32 119.5(2) . . ?
F7 C33 C34 120.6(2) . . ?
C34 C33 C32 119.9(2) . . ?
F8 C34 C33 116.29(19) . . ?
F8 C34 C42 121.28(19) . . ?
C33 C34 C42 122.2(2) . . ?
F9 C35 C36 116.68(19) . . ?
F9 C35 C43 120.9(2) . . ?
C36 C35 C43 122.3(2) . . ?
F10 C36 C35 120.8(2) . . ?
F10 C36 C37 118.9(2) . . ?
C35 C36 C37 120.3(2) . . ?
F11 C37 C36 119.4(2) . . ?
F11 C37 C38 121.0(2) . . ?
C38 C37 C36 119.5(2) . . ?
F12 C38 C37 117.42(19) . . ?
F12 C38 C44 120.67(19) . . ?
C37 C38 C44 121.9(2) . . ?
O1 C39 C40 117.13(18) . . ?
O1 C39 C44 121.48(18) . . ?
C40 C39 C44 121.38(19) . . ?
O2 C40 C39 117.02(18) . . ?
O2 C40 C41 121.97(18) . . ?
C39 C40 C41 120.36(19) . . ?
C31 C41 C40 123.04(19) . . ?
C31 C41 C42 117.92(19) . . ?
C42 C41 C40 118.82(19) . . ?
C34 C42 C41 117.05(19) . . ?
C34 C42 C43 123.92(19) . . ?
C41 C42 C43 118.88(19) . . ?
C35 C43 C42 124.5(2) . . ?
C35 C43 C44 116.73(19) . . ?
C44 C43 C42 118.71(19) . . ?
C38 C44 C39 122.44(19) . . ?
C38 C44 C43 118.74(19) . . ?
C43 C44 C39 118.68(19) . . ?
F13 C45 C46 117.0(2) . . ?
F13 C45 C55 120.99(19) . . ?
C46 C45 C55 122.0(2) . . ?
F14 C46 C45 120.6(2) . . ?
F14 C46 C47 119.6(2) . . ?
C45 C46 C47 119.7(2) . . ?
F15 C47 C46 119.7(2) . . ?
F15 C47 C48 120.0(2) . . ?
C48 C47 C46 120.2(2) . . ?
F16 C48 C47 116.0(2) . . ?
F16 C48 C56 121.2(2) . . ?
C47 C48 C56 122.5(2) . . ?
F17 C49 C50 115.8(2) . . ?
F17 C49 C57 121.5(2) . . ?
C50 C49 C57 122.6(2) . . ?
F18 C50 C49 120.5(2) . . ?
F18 C50 C51 119.2(2) . . ?
C49 C50 C51 120.2(2) . . ?
F19 C51 C50 120.2(2) . . ?
F19 C51 C52 120.4(2) . . ?
C52 C51 C50 119.4(2) . . ?
F20 C52 C51 116.8(2) . . ?
F20 C52 C58 120.97(19) . . ?
C51 C52 C58 122.2(2) . . ?
O4 C53 C54 117.50(19) . . ?
O4 C53 C58 122.02(19) . . ?
C54 C53 C58 120.31(19) . . ?
O3 C54 C53 117.27(19) . . ?
O3 C54 C55 122.07(19) . . ?
C53 C54 C55 120.4(2) . . ?
C45 C55 C54 122.3(2) . . ?
C45 C55 C56 118.5(2) . . ?
C54 C55 C56 118.9(2) . . ?
C48 C56 C55 116.7(2) . . ?
C48 C56 C57 124.2(2) . . ?
C55 C56 C57 119.02(19) . . ?
C49 C57 C56 124.8(2) . . ?
C49 C57 C58 116.7(2) . . ?
C58 C57 C56 118.43(19) . . ?
C52 C58 C53 122.2(2) . . ?
C52 C58 C57 118.3(2) . . ?
C53 C58 C57 119.4(2) . . ?
N1 C59 H59A 108.3 . . ?
N1 C59 H59B 108.3 . . ?
N1 C59 C60 116.06(18) . . ?
H59A C59 H59B 107.4 . . ?
C60 C59 H59A 108.3 . . ?
C60 C59 H59B 108.3 . . ?
C59 C60 H60A 109.5 . . ?
C59 C60 H60B 109.5 . . ?
C59 C60 C61 110.73(19) . . ?
H60A C60 H60B 108.1 . . ?
C61 C60 H60A 109.5 . . ?
C61 C60 H60B 109.5 . . ?
C60 C61 H61A 108.7 . . ?
C60 C61 H61B 108.7 . . ?
H61A C61 H61B 107.6 . . ?
C62 C61 C60 114.3(2) . . ?
C62 C61 H61A 108.7 . . ?
C62 C61 H61B 108.7 . . ?
C61 C62 H62A 109.5 . . ?
C61 C62 H62B 109.5 . . ?
C61 C62 H62C 109.5 . . ?
H62A C62 H62B 109.5 . . ?
H62A C62 H62C 109.5 . . ?
H62B C62 H62C 109.5 . . ?
N1 C63 H63A 108.1 . . ?
N1 C63 H63B 108.1 . . ?
H63A C63 H63B 107.3 . . ?
C64 C63 N1 116.93(18) . . ?
C64 C63 H63A 108.1 . . ?
C64 C63 H63B 108.1 . . ?
C63 C64 H64A 110.0 . . ?
C63 C64 H64B 110.0 . . ?
C63 C64 C65 108.27(18) . . ?
H64A C64 H64B 108.4 . . ?
C65 C64 H64A 110.0 . . ?
C65 C64 H64B 110.0 . . ?
C64 C65 H65A 109.0 . . ?
C64 C65 H65B 109.0 . . ?
H65A C65 H65B 107.8 . . ?
C66 C65 C64 112.9(2) . . ?
C66 C65 H65A 109.0 . . ?
C66 C65 H65B 109.0 . . ?
C65 C66 H66A 109.5 . . ?
C65 C66 H66B 109.5 . . ?
C65 C66 H66C 109.5 . . ?
H66A C66 H66B 109.5 . . ?
H66A C66 H66C 109.5 . . ?
H66B C66 H66C 109.5 . . ?
N1 C67 H67A 108.1 . . ?
N1 C67 H67B 108.1 . . ?
H67A C67 H67B 107.3 . . ?
C68 C67 N1 116.69(18) . . ?
C68 C67 H67A 108.1 . . ?
C68 C67 H67B 108.1 . . ?
C67 C68 H68A 109.6 . . ?
C67 C68 H68B 109.6 . . ?
C67 C68 C69 110.3(2) . . ?
H68A C68 H68B 108.1 . . ?
C69 C68 H68A 109.6 . . ?
C69 C68 H68B 109.6 . . ?
C68 C69 H69A 109.2 . . ?
C68 C69 H69B 109.2 . . ?
H69A C69 H69B 107.9 . . ?
C70 C69 C68 112.2(2) . . ?
C70 C69 H69A 109.2 . . ?
C70 C69 H69B 109.2 . . ?
C69 C70 H70A 109.5 . . ?
C69 C70 H70B 109.5 . . ?
C69 C70 H70C 109.5 . . ?
H70A C70 H70B 109.5 . . ?
H70A C70 H70C 109.5 . . ?
H70B C70 H70C 109.5 . . ?
N1 C71 H71A 108.3 . . ?
N1 C71 H71B 108.3 . . ?
N1 C71 C72 115.79(18) . . ?
H71A C71 H71B 107.4 . . ?
C72 C71 H71A 108.3 . . ?
C72 C71 H71B 108.3 . . ?
C71 C72 H72A 109.7 . . ?
C71 C72 H72B 109.7 . . ?
C71 C72 C73 109.76(19) . . ?
H72A C72 H72B 108.2 . . ?
C73 C72 H72A 109.7 . . ?
C73 C72 H72B 109.7 . . ?
C72 C73 H73A 108.8 . . ?
C72 C73 H73B 108.8 . . ?
H73A C73 H73B 107.7 . . ?
C74 C73 C72 113.7(2) . . ?
C74 C73 H73A 108.8 . . ?
C74 C73 H73B 108.8 . . ?
C73 C74 H74A 109.5 . . ?
C73 C74 H74B 109.5 . . ?
C73 C74 H74C 109.5 . . ?
H74A C74 H74B 109.5 . . ?
H74A C74 H74C 109.5 . . ?
H74B C74 H74C 109.5 . . ?

loop_
_geom_bond_atom_site_label_1
_geom_bond_atom_site_label_2
_geom_bond_distance
_geom_bond_site_symmetry_2
_geom_bond_publ_flag
Sb1 F21 2.1322(11) . ?
Sb1 O1 2.0571(14) . ?
Sb1 O2 2.0658(14) . ?
Sb1 C1 2.185(2) . ?
Sb1 C7 2.134(2) . ?
Sb1 C13 2.131(2) . ?
Sb2 F21 2.1275(11) . ?
Sb2 O3 2.0614(14) . ?
Sb2 O4 2.0561(14) . ?
Sb2 C2 2.182(2) . ?
Sb2 C19 2.143(2) . ?
Sb2 C25 2.131(2) . ?
F1 C3 1.357(2) . ?
F2 C4 1.345(2) . ?
F3 C5 1.340(2) . ?
F4 C6 1.351(2) . ?
F5 C31 1.354(2) . ?
F6 C32 1.340(3) . ?
F7 C33 1.347(2) . ?
F8 C34 1.345(2) . ?
F9 C35 1.345(3) . ?
F10 C36 1.348(2) . ?
F11 C37 1.345(3) . ?
F12 C38 1.339(3) . ?
F13 C45 1.348(3) . ?
F14 C46 1.347(3) . ?
F15 C47 1.356(3) . ?
F16 C48 1.351(3) . ?
F17 C49 1.348(3) . ?
F18 C50 1.347(3) . ?
F19 C51 1.343(3) . ?
F20 C52 1.352(3) . ?
O1 C39 1.343(2) . ?
O2 C40 1.351(2) . ?
O3 C54 1.343(3) . ?
O4 C53 1.348(2) . ?
N1 C59 1.523(3) . ?
N1 C63 1.520(3) . ?
N1 C67 1.521(3) . ?
N1 C71 1.517(3) . ?
C1 C2 1.414(3) . ?
C1 C6 1.378(3) . ?
C2 C3 1.376(3) . ?
C3 C4 1.382(3) . ?
C4 C5 1.365(3) . ?
C5 C6 1.385(3) . ?
C7 C8 1.388(3) . ?
C7 C12 1.394(3) . ?
C8 H8 0.9300 . ?
C8 C9 1.392(3) . ?
C9 H9 0.9300 . ?
C9 C10 1.378(3) . ?
C10 H10 0.9300 . ?
C10 C11 1.385(3) . ?
C11 H11 0.9300 . ?
C11 C12 1.389(3) . ?
C12 H12 0.9300 . ?
C13 C14 1.391(3) . ?
C13 C18 1.393(3) . ?
C14 H14 0.9300 . ?
C14 C15 1.390(3) . ?
C15 H15 0.9300 . ?
C15 C16 1.381(3) . ?
C16 H16 0.9300 . ?
C16 C17 1.385(3) . ?
C17 H17 0.9300 . ?
C17 C18 1.388(3) . ?
C18 H18 0.9300 . ?
C19 C20 1.387(3) . ?
C19 C24 1.395(3) . ?
C20 H20 0.9300 . ?
C20 C21 1.387(3) . ?
C21 H21 0.9300 . ?
C21 C22 1.378(3) . ?
C22 H22 0.9300 . ?
C22 C23 1.380(3) . ?
C23 H23 0.9300 . ?
C23 C24 1.386(3) . ?
C24 H24 0.9300 . ?
C25 C26 1.396(3) . ?
C25 C30 1.390(3) . ?
C26 H26 0.9300 . ?
C26 C27 1.385(3) . ?
C27 H27 0.9300 . ?
C27 C28 1.384(3) . ?
C28 H28 0.9300 . ?
C28 C29 1.387(3) . ?
C29 H29 0.9300 . ?
C29 C30 1.383(3) . ?
C30 H30 0.9300 . ?
C31 C32 1.360(3) . ?
C31 C41 1.405(3) . ?
C32 C33 1.381(3) . ?
C33 C34 1.365(3) . ?
C34 C42 1.408(3) . ?
C35 C36 1.366(3) . ?
C35 C43 1.408(3) . ?
C36 C37 1.381(3) . ?
C37 C38 1.362(3) . ?
C38 C44 1.407(3) . ?
C39 C40 1.372(3) . ?
C39 C44 1.431(3) . ?
C40 C41 1.433(3) . ?
C41 C42 1.430(3) . ?
C42 C43 1.454(3) . ?
C43 C44 1.426(3) . ?
C45 C46 1.363(3) . ?
C45 C55 1.405(3) . ?
C46 C47 1.381(3) . ?
C47 C48 1.360(3) . ?
C48 C56 1.411(3) . ?
C49 C50 1.360(3) . ?
C49 C57 1.411(3) . ?
C50 C51 1.384(3) . ?
C51 C52 1.364(3) . ?
C52 C58 1.410(3) . ?
C53 C54 1.374(3) . ?
C53 C58 1.427(3) . ?
C54 C55 1.432(3) . ?
C55 C56 1.432(3) . ?
C56 C57 1.448(3) . ?
C57 C58 1.433(3) . ?
C59 H59A 0.9700 . ?
C59 H59B 0.9700 . ?
C59 C60 1.523(3) . ?
C60 H60A 0.9700 . ?
C60 H60B 0.9700 . ?
C60 C61 1.533(3) . ?
C61 H61A 0.9700 . ?
C61 H61B 0.9700 . ?
C61 C62 1.518(3) . ?
C62 H62A 0.9600 . ?
C62 H62B 0.9600 . ?
C62 H62C 0.9600 . ?
C63 H63A 0.9700 . ?
C63 H63B 0.9700 . ?
C63 C64 1.519(3) . ?
C64 H64A 0.9700 . ?
C64 H64B 0.9700 . ?
C64 C65 1.520(3) . ?
C65 H65A 0.9700 . ?
C65 H65B 0.9700 . ?
C65 C66 1.519(3) . ?
C66 H66A 0.9600 . ?
C66 H66B 0.9600 . ?
C66 H66C 0.9600 . ?
C67 H67A 0.9700 . ?
C67 H67B 0.9700 . ?
C67 C68 1.511(3) . ?
C68 H68A 0.9700 . ?
C68 H68B 0.9700 . ?
C68 C69 1.526(3) . ?
C69 H69A 0.9700 . ?
C69 H69B 0.9700 . ?
C69 C70 1.519(3) . ?
C70 H70A 0.9600 . ?
C70 H70B 0.9600 . ?
C70 H70C 0.9600 . ?
C71 H71A 0.9700 . ?
C71 H71B 0.9700 . ?
C71 C72 1.523(3) . ?
C72 H72A 0.9700 . ?
C72 H72B 0.9700 . ?
C72 C73 1.532(3) . ?
C73 H73A 0.9700 . ?
C73 H73B 0.9700 . ?
C73 C74 1.520(3) . ?
C74 H74A 0.9600 . ?
C74 H74B 0.9600 . ?
C74 H74C 0.9600 . ?

loop_
_geom_torsion_atom_site_label_1
_geom_torsion_atom_site_label_2
_geom_torsion_atom_site_label_3
_geom_torsion_atom_site_label_4
_geom_torsion
_geom_torsion_site_symmetry_1
_geom_torsion_site_symmetry_2
_geom_torsion_site_symmetry_3
_geom_torsion_site_symmetry_4
_geom_torsion_publ_flag
Sb1 O1 C39 C40 -14.9(2) . . . . ?
Sb1 O1 C39 C44 166.04(15) . . . . ?
Sb1 O2 C40 C39 21.4(2) . . . . ?
Sb1 O2 C40 C41 -149.41(16) . . . . ?
Sb1 C1 C2 Sb2 19.3(2) . . . . ?
Sb1 C1 C2 C3 -167.10(15) . . . . ?
Sb1 C1 C6 F4 -12.5(3) . . . . ?
Sb1 C1 C6 C5 167.89(16) . . . . ?
Sb1 C7 C8 C9 179.65(16) . . . . ?
Sb1 C7 C12 C11 179.48(16) . . . . ?
Sb1 C13 C14 C15 -175.90(17) . . . . ?
Sb1 C13 C18 C17 175.70(16) . . . . ?
Sb2 O3 C54 C53 -4.3(2) . . . . ?
Sb2 O3 C54 C55 -178.72(15) . . . . ?
Sb2 O4 C53 C54 16.4(2) . . . . ?
Sb2 O4 C53 C58 -158.76(16) . . . . ?
Sb2 C2 C3 F1 -8.8(3) . . . . ?
Sb2 C2 C3 C4 171.56(16) . . . . ?
Sb2 C19 C20 C21 177.21(17) . . . . ?
Sb2 C19 C24 C23 -176.19(16) . . . . ?
Sb2 C25 C26 C27 -171.35(16) . . . . ?
Sb2 C25 C30 C29 171.01(17) . . . . ?
F1 C3 C4 F2 1.7(3) . . . . ?
F1 C3 C4 C5 -179.12(19) . . . . ?
F2 C4 C5 F3 0.0(3) . . . . ?
F2 C4 C5 C6 179.34(19) . . . . ?
F3 C5 C6 F4 0.9(3) . . . . ?
F3 C5 C6 C1 -179.42(19) . . . . ?
F5 C31 C32 F6 -1.5(3) . . . . ?
F5 C31 C32 C33 176.8(2) . . . . ?
F5 C31 C41 C40 -10.0(3) . . . . ?
F5 C31 C41 C42 175.51(18) . . . . ?
F6 C32 C33 F7 4.9(3) . . . . ?
F6 C32 C33 C34 -176.9(2) . . . . ?
F7 C33 C34 F8 4.8(3) . . . . ?
F7 C33 C34 C42 180.0(2) . . . . ?
F8 C34 C42 C41 165.54(19) . . . . ?
F8 C34 C42 C43 -9.9(3) . . . . ?
F9 C35 C36 F10 4.0(3) . . . . ?
F9 C35 C36 C37 -174.42(19) . . . . ?
F9 C35 C43 C42 -7.9(3) . . . . ?
F9 C35 C43 C44 168.69(18) . . . . ?
F10 C36 C37 F11 2.6(3) . . . . ?
F10 C36 C37 C38 -175.8(2) . . . . ?
F11 C37 C38 F12 -1.1(3) . . . . ?
F11 C37 C38 C44 -179.24(19) . . . . ?
F12 C38 C44 C39 -7.2(3) . . . . ?
F12 C38 C44 C43 177.09(19) . . . . ?
F13 C45 C46 F14 0.0(3) . . . . ?
F13 C45 C46 C47 177.0(2) . . . . ?
F13 C45 C55 C54 -9.2(3) . . . . ?
F13 C45 C55 C56 177.79(19) . . . . ?
F14 C46 C47 F15 3.7(3) . . . . ?
F14 C46 C47 C48 179.8(2) . . . . ?
F15 C47 C48 F16 3.3(3) . . . . ?
F15 C47 C48 C56 177.2(2) . . . . ?
F16 C48 C56 C55 167.34(19) . . . . ?
F16 C48 C56 C57 -8.8(3) . . . . ?
F17 C49 C50 F18 6.1(3) . . . . ?
F17 C49 C50 C51 -170.4(2) . . . . ?
F17 C49 C57 C56 -9.1(3) . . . . ?
F17 C49 C57 C58 166.95(19) . . . . ?
F18 C50 C51 F19 2.7(3) . . . . ?
F18 C50 C51 C52 -174.5(2) . . . . ?
F19 C51 C52 F20 -5.6(3) . . . . ?
F19 C51 C52 C58 177.1(2) . . . . ?
F20 C52 C58 C53 1.1(3) . . . . ?
F20 C52 C58 C57 -174.93(18) . . . . ?
O1 C39 C40 O2 -4.6(3) . . . . ?
O1 C39 C40 C41 166.38(18) . . . . ?
O1 C39 C44 C38 10.4(3) . . . . ?
O1 C39 C44 C43 -173.91(18) . . . . ?
O2 C40 C41 C31 1.2(3) . . . . ?
O2 C40 C41 C42 175.65(18) . . . . ?
O3 C54 C55 C45 7.9(3) . . . . ?
O3 C54 C55 C56 -179.09(18) . . . . ?
O4 C53 C54 O3 -8.3(3) . . . . ?
O4 C53 C54 C55 166.19(18) . . . . ?
O4 C53 C58 C52 11.7(3) . . . . ?
O4 C53 C58 C57 -172.28(18) . . . . ?
N1 C59 C60 C61 -173.74(19) . . . . ?
N1 C63 C64 C65 173.12(18) . . . . ?
N1 C67 C68 C69 176.33(19) . . . . ?
N1 C71 C72 C73 -165.58(18) . . . . ?
C1 C2 C3 F1 177.25(18) . . . . ?
C1 C2 C3 C4 -2.4(3) . . . . ?
C2 C1 C6 F4 176.55(18) . . . . ?
C2 C1 C6 C5 -3.1(3) . . . . ?
C2 C3 C4 F2 -178.69(19) . . . . ?
C2 C3 C4 C5 0.5(3) . . . . ?
C3 C4 C5 F3 -179.23(19) . . . . ?
C3 C4 C5 C6 0.1(3) . . . . ?
C4 C5 C6 F4 -178.42(19) . . . . ?
C4 C5 C6 C1 1.2(3) . . . . ?
C6 C1 C2 Sb2 -170.02(15) . . . . ?
C6 C1 C2 C3 3.5(3) . . . . ?
C7 C8 C9 C10 1.0(3) . . . . ?
C8 C7 C12 C11 -0.4(3) . . . . ?
C8 C9 C10 C11 -0.6(3) . . . . ?
C9 C10 C11 C12 -0.2(3) . . . . ?
C10 C11 C12 C7 0.7(3) . . . . ?
C12 C7 C8 C9 -0.5(3) . . . . ?
C13 C14 C15 C16 -0.3(4) . . . . ?
C14 C13 C18 C17 -1.3(3) . . . . ?
C14 C15 C16 C17 -0.5(4) . . . . ?
C15 C16 C17 C18 0.4(3) . . . . ?
C16 C17 C18 C13 0.5(3) . . . . ?
C18 C13 C14 C15 1.2(3) . . . . ?
C19 C20 C21 C22 -1.4(3) . . . . ?
C20 C19 C24 C23 1.3(3) . . . . ?
C20 C21 C22 C23 1.9(3) . . . . ?
C21 C22 C23 C24 -0.9(3) . . . . ?
C22 C23 C24 C19 -0.8(3) . . . . ?
C24 C19 C20 C21 -0.3(3) . . . . ?
C25 C26 C27 C28 0.1(3) . . . . ?
C26 C25 C30 C29 -1.2(3) . . . . ?
C26 C27 C28 C29 -1.1(3) . . . . ?
C27 C28 C29 C30 1.0(3) . . . . ?
C28 C29 C30 C25 0.1(3) . . . . ?
C30 C25 C26 C27 1.1(3) . . . . ?
C31 C32 C33 F7 -173.4(2) . . . . ?
C31 C32 C33 C34 4.8(4) . . . . ?
C31 C41 C42 C34 10.3(3) . . . . ?
C31 C41 C42 C43 -174.02(19) . . . . ?
C32 C31 C41 C40 170.3(2) . . . . ?
C32 C31 C41 C42 -4.2(3) . . . . ?
C32 C33 C34 F8 -173.3(2) . . . . ?
C32 C33 C34 C42 1.9(3) . . . . ?
C33 C34 C42 C41 -9.4(3) . . . . ?
C33 C34 C42 C43 175.2(2) . . . . ?
C34 C42 C43 C35 -26.5(3) . . . . ?
C34 C42 C43 C44 157.0(2) . . . . ?
C35 C36 C37 F11 -179.0(2) . . . . ?
C35 C36 C37 C38 2.7(3) . . . . ?
C35 C43 C44 C38 8.5(3) . . . . ?
C35 C43 C44 C39 -167.39(19) . . . . ?
C36 C35 C43 C42 176.4(2) . . . . ?
C36 C35 C43 C44 -7.0(3) . . . . ?
C36 C37 C38 F12 177.2(2) . . . . ?
C36 C37 C38 C44 -0.9(3) . . . . ?
C37 C38 C44 C39 170.9(2) . . . . ?
C37 C38 C44 C43 -4.8(3) . . . . ?
C39 C40 C41 C31 -169.3(2) . . . . ?
C39 C40 C41 C42 5.1(3) . . . . ?
C40 C39 C44 C38 -168.6(2) . . . . ?
C40 C39 C44 C43 7.1(3) . . . . ?
C40 C41 C42 C34 -164.46(19) . . . . ?
C40 C41 C42 C43 11.2(3) . . . . ?
C41 C31 C32 F6 178.2(2) . . . . ?
C41 C31 C32 C33 -3.4(4) . . . . ?
C41 C42 C43 C35 158.1(2) . . . . ?
C41 C42 C43 C44 -18.4(3) . . . . ?
C42 C43 C44 C38 -174.72(19) . . . . ?
C42 C43 C44 C39 9.4(3) . . . . ?
C43 C35 C36 F10 179.88(19) . . . . ?
C43 C35 C36 C37 1.5(3) . . . . ?
C44 C39 C40 O2 174.45(18) . . . . ?
C44 C39 C40 C41 -14.6(3) . . . . ?
C45 C46 C47 F15 -173.3(2) . . . . ?
C45 C46 C47 C48 2.8(4) . . . . ?
C45 C55 C56 C48 7.5(3) . . . . ?
C45 C55 C56 C57 -176.1(2) . . . . ?
C46 C45 C55 C54 169.0(2) . . . . ?
C46 C45 C55 C56 -4.1(3) . . . . ?
C46 C47 C48 F16 -172.8(2) . . . . ?
C46 C47 C48 C56 1.1(4) . . . . ?
C47 C48 C56 C55 -6.3(3) . . . . ?
C47 C48 C56 C57 177.6(2) . . . . ?
C48 C56 C57 C49 -24.0(3) . . . . ?
C48 C56 C57 C58 160.0(2) . . . . ?
C49 C50 C51 F19 179.2(2) . . . . ?
C49 C50 C51 C52 2.0(4) . . . . ?
C49 C57 C58 C52 4.6(3) . . . . ?
C49 C57 C58 C53 -171.60(19) . . . . ?
C50 C49 C57 C56 175.5(2) . . . . ?
C50 C49 C57 C58 -8.4(3) . . . . ?
C50 C51 C52 F20 171.6(2) . . . . ?
C50 C51 C52 C58 -5.8(3) . . . . ?
C51 C52 C58 C53 178.3(2) . . . . ?
C51 C52 C58 C57 2.3(3) . . . . ?
C53 C54 C55 C45 -166.3(2) . . . . ?
C53 C54 C55 C56 6.7(3) . . . . ?
C54 C53 C58 C52 -163.3(2) . . . . ?
C54 C53 C58 C57 12.7(3) . . . . ?
C54 C55 C56 C48 -165.7(2) . . . . ?
C54 C55 C56 C57 10.6(3) . . . . ?
C55 C45 C46 F14 -178.2(2) . . . . ?
C55 C45 C46 C47 -1.3(4) . . . . ?
C55 C56 C57 C49 159.9(2) . . . . ?
C55 C56 C57 C58 -16.1(3) . . . . ?
C56 C57 C58 C52 -179.13(19) . . . . ?
C56 C57 C58 C53 4.7(3) . . . . ?
C57 C49 C50 F18 -178.3(2) . . . . ?
C57 C49 C50 C51 5.2(4) . . . . ?
C58 C53 C54 O3 166.97(18) . . . . ?
C58 C53 C54 C55 -18.5(3) . . . . ?
C59 N1 C63 C64 60.4(2) . . . . ?
C59 N1 C67 C68 -68.4(2) . . . . ?
C59 N1 C71 C72 -175.82(18) . . . . ?
C59 C60 C61 C62 64.7(3) . . . . ?
C63 N1 C59 C60 60.3(2) . . . . ?
C63 N1 C67 C68 170.19(19) . . . . ?
C63 N1 C71 C72 -54.0(2) . . . . ?
C63 C64 C65 C66 -176.6(2) . . . . ?
C67 N1 C59 C60 -57.2(2) . . . . ?
C67 N1 C63 C64 -178.33(19) . . . . ?
C67 N1 C71 C72 62.6(2) . . . . ?
C67 C68 C69 C70 166.0(2) . . . . ?
C71 N1 C59 C60 -178.40(19) . . . . ?
C71 N1 C63 C64 -58.3(2) . . . . ?
C71 N1 C67 C68 50.2(3) . . . . ?
C71 C72 C73 C74 75.9(3) . . . . ?
